data_4312253
loop_
_publ_author_name
'John H. Thurston'
'Arvind Kumar'
'Cristina Hofmann'
'Kenton H. Whitmire'

_publ_section_title
;
 Heterobimetallic Bi(III)-Ti(IV) Coordination Complexes: Synthesis and
 Solid-State Structures of BiTi4(sal)6(\m-OiPr)3(OiPr)4, and the Cyclic
 Isomers Bi4Ti4(sal)10(\m-OiPr)4(OiPr)4 and Bi8Ti8(sal)20(\m-OiPr)8(OiPr)8
;
_journal_name_full 'Inorganic Chemistry'
_journal_page_first 8427
_journal_page_last 8436
_journal_paper_doi 10.1021/ic049061e
_journal_volume 43
_journal_year 2004
_chemical_formula_sum 'C63 H73 Bi O25 Ti4'
_chemical_formula_weight 1630.79
_chemical_name_systematic
; 
 ? 
;
_space_group_IT_number 2
_symmetry_cell_setting triclinic
_symmetry_space_group_name_Hall '-P 1'
_symmetry_space_group_name_H-M 'P -1'
_atom_sites_solution_hydrogens geom
_atom_sites_solution_primary direct
_atom_sites_solution_secondary difmap
_audit_creation_method SHELXL-97
_cell_angle_alpha 98.62(3)
_cell_angle_beta 101.38(3)
_cell_angle_gamma 113.55(3)
_cell_formula_units_Z 2
_cell_length_a 12.130(2)
_cell_length_b 15.073(3)
_cell_length_c 23.789(5)
_cell_measurement_temperature 293(2)
_cell_volume 3780.1(19)
_computing_cell_refinement 'SHELXTL 6.10 (Bruker AXS, 2001)'
_computing_data_collection 'SHELXTL 6.10 (Bruker AXS, 2001)'
_computing_data_reduction 'SHELXTL 6.10 (Bruker AXS, 2001)'
_computing_molecular_graphics 'SHELXTL 6.10 (Bruker AXS, 2001)'
_computing_publication_material 'SHELXTL 6.10 (Bruker AXS, 2001)'
_computing_structure_refinement 'SHELXL-97 (Sheldrick, 1997)'
_computing_structure_solution 'SHELXS-97 (Sheldrick, 1990)'
_diffrn_ambient_temperature 293(2)
_diffrn_measured_fraction_theta_full 0.967
_diffrn_measured_fraction_theta_max 0.967
_diffrn_measurement_device_type 'Bruker SMART 1k, CCD'
_diffrn_measurement_method '2theta, omega'
_diffrn_radiation_monochromator graphite
_diffrn_radiation_source 'fine-focus sealed tube'
_diffrn_radiation_type MoK\a
_diffrn_radiation_wavelength 0.71073
_diffrn_reflns_av_R_equivalents 0.0638
_diffrn_reflns_av_sigmaI/netI 0.1663
_diffrn_reflns_limit_h_max 13
_diffrn_reflns_limit_h_min -13
_diffrn_reflns_limit_k_max 14
_diffrn_reflns_limit_k_min -16
_diffrn_reflns_limit_l_max 26
_diffrn_reflns_limit_l_min -26
_diffrn_reflns_number 16174
_diffrn_reflns_theta_full 23.34
_diffrn_reflns_theta_max 23.34
_diffrn_reflns_theta_min 0.90
_exptl_absorpt_coefficient_mu 2.795
_exptl_absorpt_correction_T_max 1.000000
_exptl_absorpt_correction_T_min 0.860929
_exptl_absorpt_correction_type multi-scan
_exptl_absorpt_process_details 'SADABS (Sheldrick, 1996)'
_exptl_crystal_colour yellow
_exptl_crystal_density_diffrn 1.433
_exptl_crystal_density_method 'not measured'
_exptl_crystal_description needle
_exptl_crystal_F_000 1644
_exptl_crystal_size_max 0.33
_exptl_crystal_size_mid 0.16
_exptl_crystal_size_min 0.11
_refine_diff_density_max 2.329
_refine_diff_density_min -1.422
_refine_diff_density_rms 0.166
_refine_ls_extinction_method none
_refine_ls_goodness_of_fit_ref 0.902
_refine_ls_hydrogen_treatment mixed
_refine_ls_matrix_type full
_refine_ls_number_parameters 842
_refine_ls_number_reflns 10620
_refine_ls_number_restraints 54
_refine_ls_restrained_S_all 0.902
_refine_ls_R_factor_all 0.1326
_refine_ls_R_factor_gt 0.0723
_refine_ls_shift/su_max 0.033
_refine_ls_shift/su_mean 0.001
_refine_ls_structure_factor_coef Fsqd
_refine_ls_weighting_details 'calc w=1/[\s^2^(Fo^2^)+(0.1242P)^2^+0.0000P] where P=(Fo^2^+2Fc^2^)/3'
_refine_ls_weighting_scheme calc
_refine_ls_wR_factor_gt 0.1876
_refine_ls_wR_factor_ref 0.2166
_reflns_number_gt 5993
_reflns_number_total 10620
_reflns_threshold_expression >2sigma(I)
_cod_data_source_file ic049061esi20040715_041825.cif
_cod_data_source_block 5
_cod_original_cell_volume 3779.9(13)
_cod_database_code 4312253

loop_
_symmetry_equiv_pos_as_xyz
'x, y, z'
'-x, -y, -z'

loop_
_atom_site_label
_atom_site_type_symbol
_atom_site_fract_x
_atom_site_fract_y
_atom_site_fract_z
_atom_site_U_iso_or_equiv
_atom_site_adp_type
_atom_site_occupancy
_atom_site_symmetry_multiplicity
_atom_site_calc_flag
_atom_site_refinement_flags
_atom_site_disorder_assembly
_atom_site_disorder_group
Bi1 Bi 1.35989(5) 1.27897(4) 0.23870(2) 0.0414(2) Uani 1 1 d . . .
Ti1 Ti 1.2747(2) 0.96938(19) 0.22287(12) 0.0476(7) Uani 1 1 d . . .
Ti2 Ti 1.7323(2) 1.3149(2) 0.33707(12) 0.0514(7) Uani 1 1 d . . .
Ti3 Ti 1.3031(2) 1.25949(18) 0.08581(11) 0.0404(6) Uani 1 1 d . . .
Ti4 Ti 1.7386(2) 1.4960(2) 0.28155(12) 0.0500(7) Uani 1 1 d . . .
O11 O 1.7268(10) 1.3053(8) 0.4142(4) 0.061(3) Uani 1 1 d . . .
O12 O 1.5454(9) 1.2830(7) 0.3257(4) 0.044(2) Uani 1 1 d . . .
O13 O 1.3800(9) 1.2909(8) 0.3423(4) 0.054(3) Uani 1 1 d . . .
O21 O 1.0982(9) 0.9062(7) 0.2078(4) 0.057(3) Uani 1 1 d . . .
O22 O 1.2464(9) 1.0989(7) 0.2429(4) 0.048(2) Uani 1 1 d . . .
O23 O 1.1611(8) 1.2006(7) 0.2458(4) 0.049(2) Uani 1 1 d . . .
O31 O 1.7418(9) 1.6214(7) 0.3095(5) 0.064(3) Uani 1 1 d . . .
O32 O 1.5520(9) 1.4471(6) 0.2833(4) 0.050(3) Uani 1 1 d . . .
O33 O 1.3618(8) 1.4319(7) 0.2730(4) 0.049(3) Uani 1 1 d . . .
O41 O 1.3351(9) 1.3733(7) 0.0572(4) 0.051(3) Uani 1 1 d . . .
O42 O 1.4775(8) 1.3570(7) 0.1518(4) 0.043(2) Uani 1 1 d . . .
O43 O 1.6602(9) 1.4880(7) 0.1970(5) 0.054(3) Uani 1 1 d . . .
O51 O 1.4017(8) 1.2143(7) 0.0492(4) 0.049(2) Uani 1 1 d . . .
O52 O 1.3056(8) 1.1531(6) 0.1333(4) 0.041(2) Uani 1 1 d . . .
O53 O 1.2771(8) 1.0021(6) 0.1433(4) 0.044(2) Uani 1 1 d . . .
O61 O 1.3067(10) 0.9693(8) 0.3041(5) 0.062(3) Uani 1 1 d . . .
O62 O 1.4572(9) 1.0757(7) 0.2490(4) 0.049(3) Uani 1 1 d . . .
O63 O 1.6561(10) 1.1692(8) 0.2987(4) 0.057(3) Uani 1 1 d . . .
C11 C 1.6457(16) 1.3002(11) 0.4458(6) 0.053(4) Uani 1 1 d . . .
C12 C 1.6852(19) 1.3044(13) 0.5076(8) 0.087(6) Uani 1 1 d . . .
H12A H 1.7630 1.3067 0.5237 0.104 Uiso 1 1 calc R . .
C13 C 1.609(3) 1.3049(18) 0.5430(9) 0.113(8) Uani 1 1 d . . .
H13A H 1.6355 1.3077 0.5829 0.135 Uiso 1 1 calc R . .
C14 C 1.498(2) 1.3014(19) 0.5210(9) 0.106(8) Uani 1 1 d . . .
H14A H 1.4464 1.3005 0.5456 0.127 Uiso 1 1 calc R . .
C15 C 1.4569(17) 1.2992(15) 0.4625(7) 0.085(6) Uani 1 1 d . . .
H15A H 1.3802 1.3001 0.4485 0.102 Uiso 1 1 calc R . .
C16 C 1.5283(14) 1.2956(11) 0.4233(6) 0.051(4) Uani 1 1 d . . .
C17 C 1.4796(15) 1.2906(11) 0.3609(6) 0.047(4) Uani 1 1 d . . .
C21 C 1.0110(14) 0.9331(12) 0.2186(7) 0.052(4) Uani 1 1 d . . .
C22 C 0.8917(16) 0.8558(12) 0.2121(8) 0.068(5) Uani 1 1 d . . .
H22A H 0.8763 0.7891 0.2018 0.082 Uiso 1 1 calc R . .
C23 C 0.7988(17) 0.8811(16) 0.2214(9) 0.085(6) Uani 1 1 d . . .
H23A H 0.7202 0.8299 0.2172 0.102 Uiso 1 1 calc R . .
C24 C 0.8161(18) 0.9778(15) 0.2364(10) 0.102(8) Uani 1 1 d . . .
H24A H 0.7508 0.9919 0.2425 0.123 Uiso 1 1 calc R . .
C25 C 0.9307(14) 1.0532(13) 0.2423(7) 0.068(5) Uani 1 1 d . . .
H25A H 0.9442 1.1195 0.2522 0.081 Uiso 1 1 calc R . .
C26 C 1.0277(13) 1.0308(11) 0.2332(6) 0.048(4) Uani 1 1 d . . .
C27 C 1.1483(14) 1.1120(12) 0.2410(6) 0.046(4) Uani 1 1 d . . .
C31 C 1.6585(17) 1.6606(12) 0.3148(7) 0.058(4) Uani 1 1 d . . .
C32 C 1.7040(18) 1.7598(12) 0.3328(8) 0.073(5) Uani 1 1 d . . .
H32A H 1.7899 1.7996 0.3421 0.088 Uiso 1 1 calc R . .
C33 C 1.626(2) 1.8038(13) 0.3379(9) 0.087(6) Uani 1 1 d . . .
H33A H 1.6589 1.8731 0.3507 0.104 Uiso 1 1 calc R . .
C34 C 1.496(2) 1.7445(13) 0.3237(8) 0.085(6) Uani 1 1 d . . .
H34A H 1.4406 1.7732 0.3245 0.103 Uiso 1 1 calc R . .
C35 C 1.4528(15) 1.6421(12) 0.3086(7) 0.059(4) Uani 1 1 d . . .
H35A H 1.3678 1.6015 0.3020 0.071 Uiso 1 1 calc R . .
C36 C 1.5304(14) 1.5972(10) 0.3028(6) 0.042(4) Uani 1 1 d . . .
C37 C 1.4775(13) 1.4888(10) 0.2854(6) 0.036(3) Uani 1 1 d . . .
C41 C 1.4227(14) 1.4664(10) 0.0700(6) 0.042(4) Uani 1 1 d . . .
C42 C 1.4006(15) 1.5267(11) 0.0334(7) 0.055(4) Uani 1 1 d . . .
H42A H 1.3265 1.5018 0.0030 0.066 Uiso 1 1 calc R . .
C43 C 1.4894(18) 1.6207(13) 0.0436(8) 0.067(5) Uani 1 1 d . . .
H43A H 1.4772 1.6597 0.0185 0.080 Uiso 1 1 calc R . .
C44 C 1.596(2) 1.6612(13) 0.0889(10) 0.088(6) Uani 1 1 d . . .
H44A H 1.6541 1.7270 0.0948 0.106 Uiso 1 1 calc R . .
C45 C 1.6180(16) 1.6046(11) 0.1269(8) 0.062(5) Uani 1 1 d . . .
H45A H 1.6905 1.6325 0.1585 0.075 Uiso 1 1 calc R . .
C46 C 1.5291(15) 1.5045(10) 0.1168(6) 0.050(4) Uani 1 1 d . . .
C47 C 1.5554(14) 1.4464(11) 0.1581(6) 0.043(4) Uani 1 1 d . . .
C51 C 1.3697(13) 1.1154(10) 0.0265(6) 0.042(3) Uani 1 1 d . . .
C52 C 1.3920(15) 1.0877(12) -0.0282(7) 0.060(4) Uani 1 1 d . . .
H52A H 1.4286 1.1367 -0.0473 0.072 Uiso 1 1 calc R . .
C53 C 1.3608(16) 0.9910(12) -0.0531(7) 0.065(5) Uani 1 1 d . . .
H53A H 1.3769 0.9741 -0.0888 0.078 Uiso 1 1 calc R . .
C54 C 1.3047(14) 0.9167(12) -0.0255(7) 0.060(4) Uani 1 1 d . . .
H54A H 1.2773 0.8496 -0.0438 0.071 Uiso 1 1 calc R . .
C55 C 1.2908(14) 0.9439(11) 0.0288(7) 0.050(4) Uani 1 1 d . . .
H55A H 1.2610 0.8951 0.0490 0.060 Uiso 1 1 calc R . .
C56 C 1.3196(11) 1.0432(10) 0.0556(6) 0.037(3) Uani 1 1 d . . .
C57 C 1.3012(12) 1.0665(10) 0.1139(6) 0.038(3) Uani 1 1 d . . .
C61 C 1.4124(19) 0.9862(12) 0.3429(7) 0.058(5) Uani 1 1 d . . .
C62 C 1.3950(19) 0.9377(12) 0.3893(7) 0.066(5) Uani 1 1 d . . .
H62A H 1.3152 0.8979 0.3916 0.080 Uiso 1 1 calc R . .
C63 C 1.499(3) 0.9516(14) 0.4302(9) 0.092(7) Uani 1 1 d . . .
H63A H 1.4915 0.9171 0.4595 0.111 Uiso 1 1 calc R . .
C64 C 1.616(2) 1.0153(15) 0.4290(8) 0.085(7) Uani 1 1 d . . .
H64A H 1.6854 1.0267 0.4592 0.102 Uiso 1 1 calc R . .
C65 C 1.6327(19) 1.0624(13) 0.3851(8) 0.076(5) Uani 1 1 d . . .
H65A H 1.7132 1.1046 0.3848 0.091 Uiso 1 1 calc R . .
C66 C 1.5287(16) 1.0473(12) 0.3400(7) 0.059(4) Uani 1 1 d . . .
C67 C 1.5476(16) 1.1007(11) 0.2938(7) 0.047(4) Uani 1 1 d . . .
O71 O 1.2437(7) 1.2960(6) 0.1543(4) 0.049(3) Uani 1 1 d D . .
C71 C 1.1436(10) 1.3245(9) 0.1554(6) 0.066(5) Uani 1 1 d D . .
H71A H 1.1401 1.3351 0.1966 0.079 Uiso 1 1 calc R . .
C72 C 1.1753(16) 1.4212(11) 0.1407(10) 0.113(8) Uani 1 1 d D . .
H72A H 1.2548 1.4700 0.1671 0.169 Uiso 1 1 calc R . .
H72B H 1.1118 1.4424 0.1448 0.169 Uiso 1 1 calc R . .
H72C H 1.1800 1.4144 0.1006 0.169 Uiso 1 1 calc R . .
C73 C 1.0223(10) 1.2438(12) 0.1202(8) 0.103(8) Uani 1 1 d D . .
H73A H 1.0085 1.1846 0.1340 0.155 Uiso 1 1 calc R . .
H73B H 1.0214 1.2304 0.0793 0.155 Uiso 1 1 calc R . .
H73C H 0.9572 1.2631 0.1240 0.155 Uiso 1 1 calc R . .
O81 O 1.1609(8) 1.1838(6) 0.0318(4) 0.052(3) Uani 1 1 d D . .
C81 C 1.0687(17) 1.1480(10) -0.0247(6) 0.104(8) Uani 1 1 d D . .
H81A H 0.9894 1.1203 -0.0145 0.125 Uiso 1 1 calc R . .
C82 C 1.0627(19) 1.2274(11) -0.0496(7) 0.104(8) Uani 1 1 d D . .
H82A H 0.9992 1.1997 -0.0871 0.156 Uiso 1 1 calc R . .
H82B H 1.1423 1.2666 -0.0554 0.156 Uiso 1 1 calc R . .
H82C H 1.0424 1.2693 -0.0231 0.156 Uiso 1 1 calc R . .
C83 C 1.0653(17) 1.0622(11) -0.0620(6) 0.090(6) Uani 1 1 d D . .
H83A H 1.0685 1.0155 -0.0391 0.135 Uiso 1 1 calc R . .
H83B H 1.1359 1.0828 -0.0778 0.135 Uiso 1 1 calc R . .
H83C H 0.9891 1.0309 -0.0939 0.135 Uiso 1 1 calc R . .
O91 O 1.3021(9) 0.8674(6) 0.1988(4) 0.058(3) Uani 1 1 d D . .
C91 C 1.3454(16) 0.8117(9) 0.1628(9) 0.117(9) Uani 1 1 d D . .
H91A H 1.2985 0.8074 0.1230 0.141 Uiso 1 1 calc R . .
C92 C 1.2974(19) 0.7087(9) 0.1628(10) 0.120(9) Uani 1 1 d D . .
H92A H 1.2097 0.6827 0.1603 0.181 Uiso 1 1 calc R . .
H92B H 1.3417 0.7018 0.1988 0.181 Uiso 1 1 calc R . .
H92C H 1.3083 0.6721 0.1294 0.181 Uiso 1 1 calc R . .
C93 C 1.4709(17) 0.8670(13) 0.1616(13) 0.152(12) Uani 1 1 d D . .
H93A H 1.4842 0.9331 0.1584 0.228 Uiso 1 1 calc R . .
H93B H 1.4853 0.8338 0.1281 0.228 Uiso 1 1 calc R . .
H93C H 1.5279 0.8716 0.1974 0.228 Uiso 1 1 calc R . .
O101 O 1.7089(8) 1.3515(6) 0.2590(4) 0.049(3) Uani 1 1 d D . .
C101 C 1.7327(10) 1.3136(10) 0.2054(5) 0.057(4) Uani 1 1 d D . .
H10A H 1.7345 1.3614 0.1814 0.068 Uiso 1 1 calc R . .
C102 C 1.6282(13) 1.2196(10) 0.1708(6) 0.074(5) Uani 1 1 d D . .
H10B H 1.6454 1.1969 0.1351 0.112 Uiso 1 1 calc R . .
H10C H 1.5536 1.2288 0.1608 0.112 Uiso 1 1 calc R . .
H10D H 1.6164 1.1706 0.1935 0.112 Uiso 1 1 calc R . .
C103 C 1.8562(12) 1.3179(16) 0.2172(8) 0.121(9) Uani 1 1 d D . .
H10E H 1.9174 1.3845 0.2387 0.182 Uiso 1 1 calc R . .
H10F H 1.8729 1.3002 0.1804 0.182 Uiso 1 1 calc R . .
H10G H 1.8605 1.2718 0.2404 0.182 Uiso 1 1 calc R . .
O111 O 1.7709(8) 1.4616(7) 0.3592(4) 0.056(3) Uani 1 1 d D . .
C111 C 1.8239(11) 1.5284(10) 0.4182(5) 0.065(5) Uani 1 1 d D . .
H11A H 1.8403 1.4881 0.4445 0.078 Uiso 1 1 calc R . .
C112 C 1.7335(14) 1.5564(12) 0.4372(6) 0.088(6) Uani 1 1 d D . .
H11B H 1.6580 1.4972 0.4323 0.132 Uiso 1 1 calc R . .
H11C H 1.7149 1.5979 0.4138 0.132 Uiso 1 1 calc R . .
H11D H 1.7676 1.5926 0.4782 0.132 Uiso 1 1 calc R . .
C113 C 1.9458(13) 1.6084(13) 0.4245(8) 0.130(9) Uani 1 1 d D . .
H11E H 1.9984 1.5807 0.4121 0.195 Uiso 1 1 calc R . .
H11F H 1.9834 1.6457 0.4653 0.195 Uiso 1 1 calc R . .
H11G H 1.9363 1.6520 0.4004 0.195 Uiso 1 1 calc R . .
O121 O 1.8919(8) 1.5544(7) 0.2753(4) 0.057(3) Uani 1 1 d D . .
C121 C 1.9832(12) 1.6415(11) 0.2635(7) 0.088(6) Uani 1 1 d D . .
H12B H 1.9600 1.6958 0.2738 0.106 Uiso 1 1 calc R . .
C122 C 2.1074(12) 1.6732(19) 0.3026(10) 0.199(16) Uani 1 1 d D . .
H12C H 2.1048 1.6837 0.3430 0.298 Uiso 1 1 calc R . .
H12D H 2.1647 1.7344 0.2966 0.298 Uiso 1 1 calc R . .
H12E H 2.1348 1.6224 0.2941 0.298 Uiso 1 1 calc R . .
C123 C 1.9722(18) 1.6255(15) 0.2005(7) 0.119(8) Uani 1 1 d DU . .
H12F H 1.8875 1.6077 0.1789 0.178 Uiso 1 1 calc R . .
H12G H 1.9936 1.5723 0.1880 0.178 Uiso 1 1 calc R . .
H12H H 2.0281 1.6857 0.1930 0.178 Uiso 1 1 calc R . .
O131 O 1.8865(9) 1.3304(8) 0.3499(5) 0.067(3) Uani 1 1 d D . .
C131 C 2.0041(13) 1.3369(15) 0.3814(13) 0.199(18) Uani 1 1 d D . .
H13B H 2.0070 1.3614 0.4225 0.238 Uiso 1 1 calc R . .
C132 C 2.003(2) 1.242(2) 0.382(2) 0.32(3) Uani 1 1 d D . .
H13C H 1.9301 1.2015 0.3932 0.474 Uiso 1 1 calc R . .
H13D H 2.0770 1.2518 0.4109 0.474 Uiso 1 1 calc R . .
H13E H 1.9997 1.2099 0.3439 0.474 Uiso 1 1 calc R . .
C133 C 2.1107(13) 1.417(2) 0.3756(18) 0.27(2) Uani 1 1 d DU . .
H13F H 2.1857 1.4200 0.4001 0.412 Uiso 1 1 calc R . .
H13G H 2.1064 1.4791 0.3877 0.412 Uiso 1 1 calc R . .
H13H H 2.1121 1.4065 0.3349 0.412 Uiso 1 1 calc R . .

loop_
_atom_site_aniso_label
_atom_site_aniso_U_11
_atom_site_aniso_U_22
_atom_site_aniso_U_33
_atom_site_aniso_U_23
_atom_site_aniso_U_13
_atom_site_aniso_U_12
Bi1 0.0439(4) 0.0372(3) 0.0389(3) 0.0066(2) 0.0136(3) 0.0140(3)
Ti1 0.0563(17) 0.0397(16) 0.0440(16) 0.0135(13) 0.0185(14) 0.0156(14)
Ti2 0.0487(17) 0.0572(19) 0.0420(17) 0.0087(14) 0.0089(14) 0.0205(15)
Ti3 0.0449(15) 0.0354(15) 0.0367(15) 0.0105(12) 0.0098(12) 0.0139(13)
Ti4 0.0392(15) 0.0445(17) 0.0531(18) 0.0043(14) 0.0115(13) 0.0095(13)
O11 0.063(7) 0.071(8) 0.043(6) 0.009(6) 0.013(6) 0.027(6)
O12 0.054(6) 0.046(6) 0.027(5) 0.006(5) 0.002(5) 0.021(5)
O13 0.048(7) 0.090(8) 0.033(6) 0.017(6) 0.016(5) 0.036(6)
O21 0.063(7) 0.034(6) 0.057(7) 0.008(5) 0.027(6) 0.002(5)
O22 0.052(6) 0.045(6) 0.046(6) 0.012(5) 0.024(5) 0.016(5)
O23 0.050(6) 0.038(6) 0.056(7) 0.008(5) 0.017(5) 0.017(5)
O31 0.049(7) 0.043(6) 0.063(7) -0.001(5) 0.011(6) -0.007(5)
O32 0.052(6) 0.034(6) 0.057(7) 0.003(5) 0.022(5) 0.012(5)
O33 0.030(6) 0.049(6) 0.060(7) 0.003(5) 0.014(5) 0.013(5)
O41 0.054(6) 0.038(6) 0.045(6) 0.009(5) 0.007(5) 0.010(5)
O42 0.043(6) 0.037(6) 0.045(6) 0.016(5) 0.014(5) 0.011(5)
O43 0.037(6) 0.055(7) 0.062(7) 0.019(6) 0.010(6) 0.012(5)
O51 0.053(6) 0.041(6) 0.046(6) 0.012(5) 0.026(5) 0.010(5)
O52 0.055(6) 0.026(5) 0.040(6) 0.009(4) 0.018(5) 0.013(5)
O53 0.057(6) 0.031(5) 0.040(6) 0.011(5) 0.013(5) 0.016(5)
O61 0.071(8) 0.066(8) 0.051(7) 0.027(6) 0.024(6) 0.027(6)
O62 0.052(6) 0.044(6) 0.035(6) 0.008(5) 0.006(5) 0.008(5)
O63 0.063(7) 0.055(7) 0.051(7) 0.001(5) 0.009(6) 0.031(6)
C11 0.074(12) 0.049(10) 0.029(9) 0.006(7) 0.011(9) 0.023(9)
C12 0.092(15) 0.076(14) 0.052(13) 0.010(10) -0.012(11) 0.016(11)
C13 0.14(2) 0.16(2) 0.055(14) 0.055(15) 0.053(16) 0.07(2)
C14 0.095(17) 0.18(2) 0.054(14) 0.037(14) 0.037(13) 0.057(17)
C15 0.071(12) 0.137(18) 0.036(11) 0.018(11) 0.024(9) 0.033(12)
C16 0.052(10) 0.058(10) 0.032(9) 0.011(8) 0.004(8) 0.017(8)
C17 0.053(10) 0.050(10) 0.027(9) 0.003(7) 0.008(8) 0.017(8)
C21 0.056(10) 0.060(11) 0.057(10) 0.035(9) 0.022(9) 0.032(9)
C22 0.054(11) 0.046(11) 0.079(13) 0.027(9) 0.003(10) 0.000(9)
C23 0.050(12) 0.099(18) 0.088(15) 0.038(13) 0.027(11) 0.007(12)
C24 0.073(14) 0.051(13) 0.15(2) -0.004(13) 0.052(14) 0.000(11)
C25 0.049(10) 0.060(11) 0.065(12) -0.003(9) 0.021(9) 0.000(9)
C26 0.043(9) 0.036(9) 0.053(10) 0.012(8) 0.018(8) 0.004(8)
C27 0.054(10) 0.048(11) 0.036(9) 0.014(8) 0.021(8) 0.017(9)
C31 0.088(14) 0.045(11) 0.053(11) 0.018(8) 0.029(10) 0.034(10)
C32 0.101(14) 0.033(11) 0.092(14) 0.013(10) 0.034(12) 0.032(10)
C33 0.123(18) 0.020(10) 0.111(17) 0.019(10) 0.049(14) 0.017(12)
C34 0.16(2) 0.038(11) 0.068(13) 0.008(10) 0.047(14) 0.046(13)
C35 0.063(11) 0.057(12) 0.067(11) 0.020(9) 0.035(9) 0.026(9)
C36 0.059(10) 0.036(9) 0.031(8) 0.005(7) 0.016(7) 0.019(8)
C37 0.047(9) 0.028(8) 0.029(8) -0.006(6) 0.008(7) 0.019(8)
C41 0.051(9) 0.032(9) 0.037(9) 0.006(7) 0.014(8) 0.012(8)
C42 0.078(11) 0.036(9) 0.058(11) 0.021(8) 0.038(9) 0.021(9)
C43 0.093(14) 0.058(12) 0.069(13) 0.037(10) 0.034(11) 0.040(11)
C44 0.089(15) 0.042(11) 0.112(18) 0.008(12) 0.014(14) 0.018(11)
C45 0.072(12) 0.046(10) 0.087(13) 0.036(10) 0.028(10) 0.034(10)
C46 0.071(11) 0.031(9) 0.044(10) 0.010(7) 0.030(9) 0.013(8)
C47 0.050(10) 0.048(10) 0.037(9) 0.020(8) 0.020(8) 0.021(9)
C51 0.048(9) 0.031(9) 0.040(9) 0.005(7) 0.008(7) 0.013(7)
C52 0.082(12) 0.050(11) 0.055(11) 0.010(9) 0.039(9) 0.029(9)
C53 0.098(13) 0.066(12) 0.057(11) 0.022(10) 0.046(10) 0.049(11)
C54 0.072(11) 0.043(10) 0.057(11) 0.000(9) 0.024(9) 0.020(9)
C55 0.073(11) 0.042(10) 0.056(10) 0.024(8) 0.028(9) 0.038(9)
C56 0.026(7) 0.039(9) 0.048(9) 0.014(7) 0.009(7) 0.018(7)
C57 0.035(8) 0.030(9) 0.042(9) 0.011(7) 0.007(7) 0.011(7)
C61 0.105(15) 0.042(10) 0.040(10) 0.008(8) 0.018(10) 0.045(11)
C62 0.104(15) 0.059(12) 0.036(10) 0.003(9) 0.015(10) 0.042(11)
C63 0.15(2) 0.052(13) 0.047(13) -0.001(10) 0.000(15) 0.035(14)
C64 0.14(2) 0.068(14) 0.045(12) 0.004(11) -0.020(12) 0.065(15)
C65 0.111(16) 0.071(13) 0.053(12) 0.019(10) 0.008(11) 0.055(12)
C66 0.063(12) 0.059(11) 0.049(11) 0.007(9) 0.010(9) 0.025(10)
C67 0.052(10) 0.044(10) 0.044(10) 0.009(8) 0.012(9) 0.022(9)
O71 0.044(6) 0.046(6) 0.058(7) 0.009(5) 0.019(5) 0.019(5)
C71 0.056(11) 0.082(13) 0.054(11) -0.003(10) 0.010(9) 0.035(10)
C72 0.14(2) 0.107(18) 0.16(2) 0.064(17) 0.074(18) 0.101(17)
C73 0.058(12) 0.15(2) 0.066(13) -0.031(13) -0.003(10) 0.043(13)
O81 0.057(6) 0.044(6) 0.037(6) 0.007(5) 0.007(5) 0.009(5)
C81 0.14(2) 0.085(15) 0.057(13) -0.017(11) -0.037(13) 0.065(15)
C82 0.16(2) 0.056(12) 0.095(16) 0.021(11) -0.011(14) 0.066(14)
C83 0.103(16) 0.090(15) 0.059(12) -0.013(11) -0.002(11) 0.047(13)
O91 0.081(8) 0.039(6) 0.058(7) 0.023(5) 0.030(6) 0.022(6)
C91 0.17(2) 0.063(14) 0.17(2) 0.051(15) 0.12(2) 0.067(15)
C92 0.17(2) 0.063(14) 0.16(2) 0.034(15) 0.092(19) 0.062(15)
C93 0.101(18) 0.12(2) 0.27(4) 0.05(2) 0.13(2) 0.048(16)
O101 0.046(6) 0.053(6) 0.040(6) 0.003(5) 0.014(5) 0.015(5)
C101 0.056(10) 0.051(10) 0.061(11) -0.001(9) 0.027(9) 0.021(9)
C102 0.114(16) 0.079(13) 0.053(11) 0.019(10) 0.040(11) 0.056(13)
C103 0.097(17) 0.22(3) 0.068(14) 0.009(16) 0.030(12) 0.101(18)
O111 0.047(6) 0.057(7) 0.040(6) -0.012(5) 0.001(5) 0.014(5)
C111 0.061(11) 0.066(12) 0.043(10) -0.006(9) -0.004(9) 0.020(10)
C112 0.106(16) 0.077(14) 0.048(11) -0.010(10) 0.020(11) 0.020(12)
C113 0.085(16) 0.13(2) 0.097(18) -0.032(15) 0.003(13) -0.001(15)
O121 0.037(6) 0.046(6) 0.073(7) 0.012(6) 0.015(5) 0.006(5)
C121 0.073(14) 0.070(13) 0.103(16) 0.021(12) 0.043(13) 0.007(11)
C122 0.039(14) 0.19(3) 0.23(4) 0.06(3) -0.017(18) -0.049(16)
C123 0.107(18) 0.119(19) 0.15(2) 0.065(17) 0.059(17) 0.046(15)
O131 0.051(7) 0.077(8) 0.066(8) 0.010(6) 0.006(6) 0.030(6)
C131 0.040(14) 0.15(3) 0.37(5) 0.11(3) -0.01(2) 0.026(16)
C132 0.32(5) 0.26(5) 0.56(9) 0.24(5) 0.16(5) 0.26(5)
C133 0.074(19) 0.32(5) 0.49(6) 0.25(5) 0.07(3) 0.09(3)

loop_
_atom_type_symbol
_atom_type_description
_atom_type_scat_dispersion_real
_atom_type_scat_dispersion_imag
_atom_type_scat_source
C C 0.0033 0.0016 'International Tables Vol C Tables 4.2.6.8 and 6.1.1.4'
H H 0.0000 0.0000 'International Tables Vol C Tables 4.2.6.8 and 6.1.1.4'
O O 0.0106 0.0060 'International Tables Vol C Tables 4.2.6.8 and 6.1.1.4'
Ti Ti 0.2776 0.4457 'International Tables Vol C Tables 4.2.6.8 and 6.1.1.4'
Bi Bi -4.1077 10.2566 'International Tables Vol C Tables 4.2.6.8 and 6.1.1.4'

loop_
_geom_angle_atom_site_label_1
_geom_angle_atom_site_label_2
_geom_angle_atom_site_label_3
_geom_angle
_geom_angle_site_symmetry_1
_geom_angle_site_symmetry_3
_geom_angle_publ_flag
O23 Bi1 O33 89.3(3) . . y
O23 Bi1 O71 78.3(3) . . y
O33 Bi1 O71 78.0(3) . . y
O23 Bi1 O13 74.1(3) . . y
O33 Bi1 O13 76.7(3) . . y
O71 Bi1 O13 142.5(3) . . y
O23 Bi1 O22 53.2(3) . . y
O33 Bi1 O22 138.5(3) . . y
O71 Bi1 O22 106.6(3) . . y
O13 Bi1 O22 76.2(3) . . y
O23 Bi1 O32 138.5(3) . . y
O33 Bi1 O32 53.2(3) . . y
O71 Bi1 O32 106.1(3) . . y
O13 Bi1 O32 79.8(3) . . y
O22 Bi1 O32 147.2(3) . . y
O23 Bi1 O52 92.8(3) . . y
O33 Bi1 O52 137.4(3) . . y
O71 Bi1 O52 60.9(3) . . y
O13 Bi1 O52 144.2(3) . . y
O22 Bi1 O52 69.5(3) . . y
O32 Bi1 O52 126.0(3) . . y
O23 Bi1 O12 116.5(3) . . y
O33 Bi1 O12 101.8(3) . . y
O71 Bi1 O12 165.2(3) . . y
O13 Bi1 O12 49.6(3) . . y
O22 Bi1 O12 83.5(3) . . y
O32 Bi1 O12 63.9(3) . . y
O52 Bi1 O12 114.9(3) . . y
O23 Bi1 C27 26.4(4) . . n
O33 Bi1 C27 114.9(4) . . n
O71 Bi1 C27 90.4(4) . . n
O13 Bi1 C27 75.7(4) . . n
O22 Bi1 C27 27.0(4) . . n
O32 Bi1 C27 155.0(4) . . n
O52 Bi1 C27 78.3(3) . . n
O12 Bi1 C27 102.8(4) . . n
O23 Bi1 C37 114.5(4) . . n
O33 Bi1 C37 26.0(3) . . n
O71 Bi1 C37 90.1(3) . . n
O13 Bi1 C37 79.0(4) . . n
O22 Bi1 C37 154.6(3) . . n
O32 Bi1 C37 27.3(3) . . n
O52 Bi1 C37 135.8(3) . . n
O12 Bi1 C37 84.4(3) . . n
C27 Bi1 C37 138.6(4) . . n
O23 Bi1 Ti3 101.2(2) . . n
O33 Bi1 Ti3 101.3(2) . . n
O71 Bi1 Ti3 32.7(2) . . n
O13 Bi1 Ti3 174.8(2) . . n
O22 Bi1 Ti3 102.9(2) . . n
O32 Bi1 Ti3 102.9(2) . . n
O52 Bi1 Ti3 36.71(19) . . n
O12 Bi1 Ti3 135.5(2) . . n
C27 Bi1 Ti3 101.1(3) . . n
C37 Bi1 Ti3 101.4(3) . . n
O91 Ti1 O21 100.7(5) . . y
O91 Ti1 O61 96.5(5) . . y
O21 Ti1 O61 94.1(5) . . y
O91 Ti1 O53 89.7(4) . . y
O21 Ti1 O53 96.9(4) . . y
O61 Ti1 O53 166.2(4) . . y
O91 Ti1 O62 97.2(4) . . y
O21 Ti1 O62 162.0(4) . . y
O61 Ti1 O62 83.3(4) . . y
O53 Ti1 O62 83.7(4) . . y
O91 Ti1 O22 173.1(4) . . y
O21 Ti1 O22 81.4(4) . . y
O61 Ti1 O22 89.8(4) . . y
O53 Ti1 O22 83.5(4) . . y
O62 Ti1 O22 80.8(4) . . y
O131 Ti2 O11 93.8(5) . . y
O131 Ti2 O63 94.4(5) . . y
O11 Ti2 O63 97.7(5) . . y
O131 Ti2 O101 100.1(4) . . y
O11 Ti2 O101 161.6(4) . . y
O63 Ti2 O101 93.3(4) . . y
O131 Ti2 O111 97.9(4) . . y
O11 Ti2 O111 90.9(4) . . y
O63 Ti2 O111 164.5(4) . . y
O101 Ti2 O111 75.4(4) . . y
O131 Ti2 O12 173.7(5) . . y
O11 Ti2 O12 82.2(4) . . y
O63 Ti2 O12 81.4(4) . . y
O101 Ti2 O12 84.9(3) . . y
O111 Ti2 O12 87.1(4) . . y
O131 Ti2 Ti4 103.1(4) . . n
O11 Ti2 Ti4 126.7(3) . . n
O63 Ti2 Ti4 130.0(3) . . n
O101 Ti2 Ti4 38.1(2) . . n
O111 Ti2 Ti4 37.4(3) . . n
O12 Ti2 Ti4 83.2(3) . . n
O81 Ti3 O41 95.5(4) . . y
O81 Ti3 O51 96.4(4) . . y
O41 Ti3 O51 97.3(4) . . y
O81 Ti3 O71 101.1(4) . . y
O41 Ti3 O71 99.6(4) . . y
O51 Ti3 O71 154.3(4) . . y
O81 Ti3 O52 97.7(4) . . y
O41 Ti3 O52 166.8(4) . . y
O51 Ti3 O52 81.8(4) . . y
O71 Ti3 O52 77.4(3) . . y
O81 Ti3 O42 178.1(4) . . y
O41 Ti3 O42 82.7(4) . . y
O51 Ti3 O42 84.6(4) . . y
O71 Ti3 O42 78.5(3) . . y
O52 Ti3 O42 84.1(3) . . y
O81 Ti3 Bi1 125.9(3) . . n
O41 Ti3 Bi1 120.4(3) . . n
O51 Ti3 Bi1 115.4(3) . . n
O71 Ti3 Bi1 39.0(2) . . n
O52 Ti3 Bi1 50.0(2) . . n
O42 Ti3 Bi1 54.8(2) . . n
O121 Ti4 O31 91.3(5) . . y
O121 Ti4 O111 101.1(4) . . y
O31 Ti4 O111 98.5(4) . . y
O121 Ti4 O43 92.9(4) . . y
O31 Ti4 O43 92.4(4) . . y
O111 Ti4 O43 161.9(4) . . y
O121 Ti4 O101 98.9(4) . . y
O31 Ti4 O101 169.1(4) . . y
O111 Ti4 O101 75.7(4) . . y
O43 Ti4 O101 91.0(4) . . y
O121 Ti4 O32 169.8(4) . . y
O31 Ti4 O32 80.9(4) . . y
O111 Ti4 O32 86.6(4) . . y
O43 Ti4 O32 81.0(4) . . y
O101 Ti4 O32 89.4(3) . . y
O121 Ti4 Ti2 104.5(3) . . n
O31 Ti4 Ti2 135.4(3) . . n
O111 Ti4 Ti2 38.0(3) . . n
O43 Ti4 Ti2 127.2(3) . . n
O101 Ti4 Ti2 37.8(2) . . n
O32 Ti4 Ti2 85.7(3) . . n
C11 O11 Ti2 136.0(10) . . n
C17 O12 Ti2 134.7(9) . . n
C17 O12 Bi1 86.2(8) . . n
Ti2 O12 Bi1 135.4(4) . . n
C17 O13 Bi1 103.5(8) . . n
C21 O21 Ti1 136.5(10) . . n
C27 O22 Ti1 132.9(9) . . n
C27 O22 Bi1 88.3(8) . . n
Ti1 O22 Bi1 134.7(4) . . y
C27 O23 Bi1 100.7(8) . . n
C31 O31 Ti4 138.7(10) . . n
C37 O32 Ti4 135.0(9) . . n
C37 O32 Bi1 88.5(8) . . n
Ti4 O32 Bi1 132.0(4) . . y
C37 O33 Bi1 100.2(7) . . n
C41 O41 Ti3 138.8(9) . . n
C47 O42 Ti3 132.0(9) . . n
C47 O43 Ti4 140.6(9) . . n
C51 O51 Ti3 123.9(8) . . n
C57 O52 Ti3 128.1(8) . . n
C57 O52 Bi1 137.7(8) . . n
Ti3 O52 Bi1 93.3(3) . . y
C57 O53 Ti1 149.1(9) . . n
C61 O61 Ti1 129.7(10) . . n
C67 O62 Ti1 133.6(10) . . n
C67 O63 Ti2 129.6(9) . . n
O11 C11 C16 124.0(13) . . n
O11 C11 C12 117.7(16) . . n
C16 C11 C12 118.2(16) . . n
C13 C12 C11 120(2) . . n
C14 C13 C12 121(2) . . n
C13 C14 C15 120.8(19) . . n
C14 C15 C16 121.5(18) . . n
C11 C16 C15 118.2(14) . . n
C11 C16 C17 122.2(14) . . n
C15 C16 C17 119.5(15) . . n
O13 C17 O12 120.6(13) . . n
O13 C17 C16 121.6(14) . . n
O12 C17 C16 117.7(14) . . n
O21 C21 C26 124.6(14) . . n
O21 C21 C22 117.3(15) . . n
C26 C21 C22 118.1(15) . . n
C23 C22 C21 118.6(17) . . n
C24 C23 C22 123.1(17) . . n
C25 C24 C23 118.8(19) . . n
C24 C25 C26 119.9(17) . . n
C21 C26 C25 121.5(14) . . n
C21 C26 C27 120.0(14) . . n
C25 C26 C27 118.6(14) . . n
O23 C27 O22 116.9(13) . . n
O23 C27 C26 120.7(14) . . n
O22 C27 C26 122.4(14) . . n
O23 C27 Bi1 52.9(7) . . n
O22 C27 Bi1 64.7(7) . . n
C26 C27 Bi1 169.4(11) . . n
C32 C31 O31 117.9(17) . . n
C32 C31 C36 121.6(16) . . n
O31 C31 C36 120.4(13) . . n
C31 C32 C33 120.9(19) . . n
C32 C33 C34 120.2(16) . . n
C35 C34 C33 117.3(18) . . n
C36 C35 C34 122.9(17) . . n
C35 C36 C31 117.0(14) . . n
C35 C36 C37 119.5(14) . . n
C31 C36 C37 123.5(13) . . n
O33 C37 O32 117.4(11) . . n
O33 C37 C36 123.6(13) . . n
O32 C37 C36 119.0(13) . . n
O33 C37 Bi1 53.7(6) . . n
O32 C37 Bi1 64.2(6) . . n
C36 C37 Bi1 173.3(10) . . n
O41 C41 C46 122.6(13) . . n
O41 C41 C42 116.5(13) . . n
C46 C41 C42 121.0(13) . . n
C43 C42 C41 118.2(16) . . n
C42 C43 C44 122.8(17) . . n
C43 C44 C45 120.2(17) . . n
C44 C45 C46 119.0(17) . . n
C41 C46 C45 118.7(14) . . n
C41 C46 C47 123.5(13) . . n
C45 C46 C47 117.8(15) . . n
O43 C47 O42 122.4(13) . . n
O43 C47 C46 117.2(13) . . n
O42 C47 C46 120.3(14) . . n
O51 C51 C56 122.4(12) . . n
O51 C51 C52 118.3(12) . . n
C56 C51 C52 119.3(13) . . n
C53 C52 C51 120.9(14) . . n
C52 C53 C54 120.2(14) . . n
C55 C54 C53 118.8(14) . . n
C54 C55 C56 122.5(14) . . n
C51 C56 C55 117.9(13) . . n
C51 C56 C57 122.8(12) . . n
C55 C56 C57 119.3(12) . . n
O53 C57 O52 121.0(12) . . n
O53 C57 C56 120.3(12) . . n
O52 C57 C56 118.6(12) . . n
O61 C61 C66 123.5(15) . . n
O61 C61 C62 114.3(17) . . n
C66 C61 C62 122.1(18) . . n
C63 C62 C61 117.1(19) . . n
C62 C63 C64 121(2) . . n
C65 C64 C63 121.6(19) . . n
C64 C65 C66 120(2) . . n
C61 C66 C65 118.0(17) . . n
C61 C66 C67 122.6(16) . . n
C65 C66 C67 119.4(16) . . n
O62 C67 O63 121.5(14) . . n
O62 C67 C66 118.9(15) . . n
O63 C67 C66 119.6(15) . . n
C71 O71 Ti3 129.4(8) . . n
C71 O71 Bi1 122.2(8) . . n
Ti3 O71 Bi1 108.3(3) . . y
O71 C71 C73 111.4(9) . . n
O71 C71 C72 109.9(9) . . n
C73 C71 C72 115.5(11) . . n
C81 O81 Ti3 157.8(10) . . n
C83 C81 C82 119.5(12) . . n
C83 C81 O81 113.2(9) . . n
C82 C81 O81 112.7(9) . . n
C91 O91 Ti1 154.5(8) . . n
C93 C91 O91 114.0(10) . . n
C93 C91 C92 121.3(12) . . n
O91 C91 C92 114.1(9) . . n
C101 O101 Ti2 128.7(8) . . n
C101 O101 Ti4 120.1(8) . . n
Ti2 O101 Ti4 104.1(4) . . y
C103 C101 O101 111.7(9) . . n
C103 C101 C102 117.4(11) . . n
O101 C101 C102 111.1(8) . . n
C111 O111 Ti4 128.0(9) . . n
C111 O111 Ti2 127.0(9) . . n
Ti4 O111 Ti2 104.6(4) . . y
C113 C111 C112 117.1(11) . . n
C113 C111 O111 111.5(9) . . n
C112 C111 O111 111.7(9) . . n
C121 O121 Ti4 145.2(9) . . n
O121 C121 C122 110.9(10) . . n
O121 C121 C123 110.5(9) . . n
C122 C121 C123 116.3(12) . . n
C131 O131 Ti2 158.1(13) . . n
C132 C131 C133 121.1(14) . . n
C132 C131 O131 113.8(11) . . n
C133 C131 O131 114.1(11) . . n

loop_
_geom_bond_atom_site_label_1
_geom_bond_atom_site_label_2
_geom_bond_distance
_geom_bond_site_symmetry_2
_geom_bond_publ_flag
Bi1 O23 2.276(9) . y
Bi1 O33 2.316(9) . y
Bi1 O71 2.326(9) . y
Bi1 O13 2.401(9) . y
Bi1 O22 2.534(9) . y
Bi1 O32 2.545(9) . y
Bi1 O52 2.692(9) . y
Bi1 O12 2.715(9) . y
Bi1 C27 2.803(14) . y
Bi1 C37 2.827(13) . y
Bi1 Ti3 3.510(3) . y
Ti1 O91 1.738(9) . y
Ti1 O21 1.893(10) . y
Ti1 O61 1.896(11) . y
Ti1 O53 2.029(9) . y
Ti1 O62 2.044(10) . y
Ti1 O22 2.116(10) . y
Ti2 O131 1.747(9) . y
Ti2 O11 1.873(10) . y
Ti2 O63 1.989(10) . y
Ti2 O101 2.015(9) . y
Ti2 O111 2.028(9) . y
Ti2 O12 2.072(10) . y
Ti2 Ti4 3.187(4) . y
Ti3 O81 1.743(9) . y
Ti3 O41 1.864(9) . y
Ti3 O51 1.880(9) . y
Ti3 O71 1.998(9) . y
Ti3 O52 2.102(9) . y
Ti3 O42 2.148(10) . y
Ti4 O121 1.759(8) . y
Ti4 O31 1.889(11) . y
Ti4 O111 2.000(10) . y
Ti4 O43 2.012(11) . y
Ti4 O101 2.027(9) . y
Ti4 O32 2.093(10) . y
O11 C11 1.338(17) . n
O12 C17 1.287(16) . n
O13 C17 1.204(16) . n
O21 C21 1.330(16) . n
O22 C27 1.275(16) . n
O23 C27 1.266(16) . n
O31 C31 1.375(18) . n
O32 C37 1.296(15) . n
O33 C37 1.261(15) . n
O41 C41 1.321(15) . n
O42 C47 1.263(16) . n
O43 C47 1.261(16) . n
O51 C51 1.370(15) . n
O52 C57 1.294(15) . n
O53 C57 1.255(14) . n
O61 C61 1.328(19) . n
O62 C67 1.252(17) . n
O63 C67 1.276(17) . n
C11 C16 1.39(2) . n
C11 C12 1.44(2) . n
C12 C13 1.37(3) . n
C13 C14 1.33(3) . n
C14 C15 1.37(2) . n
C15 C16 1.40(2) . n
C16 C17 1.464(19) . n
C21 C26 1.38(2) . n
C21 C22 1.41(2) . n
C22 C23 1.37(2) . n
C23 C24 1.37(3) . n
C24 C25 1.36(2) . n
C25 C26 1.39(2) . n
C26 C27 1.437(19) . n
C31 C32 1.33(2) . n
C31 C36 1.40(2) . n
C32 C33 1.37(2) . n
C33 C34 1.41(3) . n
C34 C35 1.38(2) . n
C35 C36 1.376(19) . n
C36 C37 1.451(18) . n
C41 C46 1.373(19) . n
C41 C42 1.413(19) . n
C42 C43 1.34(2) . n
C43 C44 1.35(2) . n
C44 C45 1.39(2) . n
C45 C46 1.410(19) . n
C46 C47 1.481(19) . n
C51 C56 1.378(18) . n
C51 C52 1.418(19) . n
C52 C53 1.354(19) . n
C53 C54 1.39(2) . n
C54 C55 1.360(19) . n
C55 C56 1.406(18) . n
C56 C57 1.460(18) . n
C61 C66 1.36(2) . n
C61 C62 1.42(2) . n
C62 C63 1.35(2) . n
C63 C64 1.36(3) . n
C64 C65 1.35(2) . n
C65 C66 1.40(2) . n
C66 C67 1.46(2) . n
O71 C71 1.444(10) . n
C71 C73 1.457(10) . n
C71 C72 1.467(10) . n
O81 C81 1.435(11) . n
C81 C83 1.434(10) . n
C81 C82 1.434(10) . n
O91 C91 1.424(11) . n
C91 C93 1.423(11) . n
C91 C92 1.424(10) . n
O101 C101 1.448(10) . n
C101 C103 1.441(10) . n
C101 C102 1.448(10) . n
O111 C111 1.448(10) . n
C111 C113 1.447(10) . n
C111 C112 1.448(10) . n
O121 C121 1.449(11) . n
C121 C122 1.449(11) . n
C121 C123 1.450(11) . n
O131 C131 1.432(11) . n
C131 C132 1.422(11) . n
C131 C133 1.424(11) . n
